data_4307646
loop_
_publ_author_name
'Frank B. Johansson'
'Andrew D. Bond'
'Christine J. McKenzie'

_publ_contact_author_address
;
 University of Southern Denmark
 Department of Physics and Chemistry
 Campusvej 55
 5230 Odense
 Denmark
;
_publ_contact_author_email adb@chem.sdu.dk
_publ_contact_author_fax '+45 6615 8780'
_publ_contact_author_name 'Andrew D. Bond'
_publ_contact_author_phone '+45 6650 2545'
_publ_section_title
;
Functional Tetrametallic Linker Modules for Coordination Polymers and
Metal-Organic Frameworks
;
_journal_name_full 'Inorganic Chemistry'
_journal_page_first 2224
_journal_page_last 2236
_journal_paper_doi 10.1021/ic062131s
_journal_volume 46
_journal_year 2007
_chemical_formula_moiety
;
 C92 H80 Fe0.8 N12 O10 Zn3.2, 2.8(C24 H20 B) 
;
_chemical_formula_sum 'C159.2 H136 B2.8 Fe0.8 N12 O10 Zn3.2'
_chemical_formula_weight 2661.33
_space_group_IT_number 14
_symmetry_cell_setting monoclinic
_symmetry_space_group_name_Hall '-P 2ybc'
_symmetry_space_group_name_H-M 'P 1 21/c 1'
_atom_sites_solution_hydrogens geom
_atom_sites_solution_primary direct
_atom_sites_solution_secondary difmap
_cell_angle_alpha 90.00
_cell_angle_beta 108.322(4)
_cell_angle_gamma 90.00
_cell_formula_units_Z 2
_cell_length_a 20.834(3)
_cell_length_b 26.036(3)
_cell_length_c 15.4807(18)
_cell_measurement_reflns_used 4695
_cell_measurement_temperature 180(2)
_cell_measurement_theta_max 16.48
_cell_measurement_theta_min 2.13
_cell_volume 7971.6(17)
_computing_cell_refinement 'SAINT v.7.06a (Bruker, 2003)'
_computing_data_collection 'APEX2 v.1.0-22 (Bruker-Nonius, 2004)'
_computing_data_reduction 'SAINT v.7.06a'
_computing_molecular_graphics 'SHELXTL v.6.10'
_computing_publication_material 'SHELXTL v.6.10'
_computing_structure_refinement 'SHELXTL v.6.10'
_computing_structure_solution 'SHELXTL v.6.10 (Sheldrick, 2000)'
_diffrn_ambient_temperature 180(2)
_diffrn_measured_fraction_theta_full 0.994
_diffrn_measured_fraction_theta_max 0.994
_diffrn_measurement_device_type 'Bruker-Nonius X8APEX-II CCD'
_diffrn_measurement_method 'thin-slice \w and \f scans'
_diffrn_radiation_monochromator graphite
_diffrn_radiation_source 'fine-focus sealed tube'
_diffrn_radiation_type MoK\a
_diffrn_radiation_wavelength 0.71073
_diffrn_reflns_av_R_equivalents 0.1291
_diffrn_reflns_av_sigmaI/netI 0.0964
_diffrn_reflns_limit_h_max 20
_diffrn_reflns_limit_h_min -20
_diffrn_reflns_limit_k_max 25
_diffrn_reflns_limit_k_min -26
_diffrn_reflns_limit_l_max 15
_diffrn_reflns_limit_l_min -15
_diffrn_reflns_number 61921
_diffrn_reflns_theta_full 20.81
_diffrn_reflns_theta_max 20.81
_diffrn_reflns_theta_min 3.53
_diffrn_standards_number 0
_exptl_absorpt_coefficient_mu 0.603
_exptl_absorpt_correction_T_max 0.982
_exptl_absorpt_correction_T_min 0.795
_exptl_absorpt_correction_type multi-scan
_exptl_absorpt_process_details 'SADABS v.2.10 (Sheldrick, 2003)'
_exptl_crystal_colour green
_exptl_crystal_density_diffrn 1.109
_exptl_crystal_density_method 'not measured'
_exptl_crystal_description plate
_exptl_crystal_F_000 2772
_exptl_crystal_size_max 0.16
_exptl_crystal_size_mid 0.16
_exptl_crystal_size_min 0.03
_refine_diff_density_max 0.840
_refine_diff_density_min -0.535
_refine_diff_density_rms 0.104
_refine_ls_extinction_method none
_refine_ls_goodness_of_fit_ref 1.045
_refine_ls_hydrogen_treatment constr
_refine_ls_matrix_type full
_refine_ls_number_parameters 785
_refine_ls_number_reflns 8303
_refine_ls_number_restraints 66
_refine_ls_restrained_S_all 1.042
_refine_ls_R_factor_all 0.1861
_refine_ls_R_factor_gt 0.1142
_refine_ls_shift/su_max 0.000
_refine_ls_shift/su_mean 0.000
_refine_ls_structure_factor_coef Fsqd
_refine_ls_weighting_details 'calc w=1/[\s^2^(Fo^2^)+(0.1898P)^2^+47.3887P] where P=(Fo^2^+2Fc^2^)/3'
_refine_ls_weighting_scheme calc
_refine_ls_wR_factor_gt 0.3237
_refine_ls_wR_factor_ref 0.3723
_reflns_number_gt 4586
_reflns_number_total 8303
_reflns_threshold_expression I>2\s(I)
_cod_data_source_file ic062131ssi20061110_025004_7.cif
_cod_data_source_block 5
_cod_original_cell_volume 7971.8(17)
_cod_original_sg_symbol_H-M 'P 21/c'
_cod_original_formula_sum
;
 C159.2 H136 B2.8 Fe0.8 N12 O10 Zn3.2
;
_cod_database_code 4307646

loop_
_symmetry_equiv_pos_as_xyz
'x, y, z'
'-x, y+1/2, -z+1/2'
'-x, -y, -z'
'x, -y-1/2, z-1/2'

loop_
_atom_site_label
_atom_site_type_symbol
_atom_site_fract_x
_atom_site_fract_y
_atom_site_fract_z
_atom_site_U_iso_or_equiv
_atom_site_adp_type
_atom_site_occupancy
_atom_site_symmetry_multiplicity
_atom_site_calc_flag
_atom_site_refinement_flags
_atom_site_disorder_assembly
_atom_site_disorder_group
Fe1 Fe 0.24730(9) 0.49287(7) 0.14764(11) 0.0778(7) Uani 0.20 1 d P A 1
Zn1 Zn 0.24730(9) 0.49287(7) 0.14764(11) 0.0778(7) Uani 0.80 1 d P A 1
Fe2 Fe 0.20760(8) 0.41437(7) 0.29479(11) 0.0701(7) Uani 0.20 1 d P A 2
Zn2 Zn 0.20760(8) 0.41437(7) 0.29479(11) 0.0701(7) Uani 0.80 1 d P A 2
O1 O 0.2801(4) 0.4620(3) 0.2720(5) 0.059(2) Uani 1 1 d . . .
O2 O 0.2330(5) 0.4217(4) 0.0914(6) 0.077(3) Uani 1 1 d . . .
O3 O 0.1722(5) 0.3821(4) 0.1691(7) 0.079(3) Uani 1 1 d . . .
O4 O 0.1503(5) 0.5062(4) 0.1327(7) 0.081(3) Uani 1 1 d . . .
O5 O 0.1411(5) 0.4772(4) 0.2631(7) 0.078(3) Uani 1 1 d . . .
N1 N 0.3526(5) 0.4948(4) 0.1467(7) 0.064(3) Uani 1 1 d . . .
N2 N 0.2760(7) 0.5675(5) 0.1976(9) 0.091(4) Uani 1 1 d . . .
N3 N 0.2375(7) 0.5175(5) 0.0127(7) 0.081(4) Uani 1 1 d . . .
N4 N 0.2428(5) 0.4355(4) 0.4383(6) 0.059(3) Uani 1 1 d . . .
N5 N 0.1295(6) 0.3843(5) 0.3406(10) 0.082(4) Uani 1 1 d . . .
N6 N 0.2787(6) 0.3562(4) 0.3462(8) 0.071(3) Uani 1 1 d . . .
C1 C 0.3395(7) 0.4715(4) 0.3346(8) 0.051(3) Uani 1 1 d . A .
C2 C 0.3978(7) 0.4711(5) 0.3100(8) 0.061(4) Uani 1 1 d . . .
C3 C 0.4606(6) 0.4822(5) 0.3755(8) 0.058(3) Uani 1 1 d . A .
H3A H 0.5001 0.4821 0.3573 0.070 Uiso 1 1 calc R . .
C4 C 0.4668(7) 0.4933(5) 0.4654(8) 0.059(3) Uani 1 1 d . . .
C5 C 0.4062(7) 0.4928(5) 0.4875(8) 0.060(3) Uani 1 1 d . A .
H5A H 0.4082 0.5000 0.5485 0.072 Uiso 1 1 calc R . .
C6 C 0.3439(6) 0.4824(5) 0.4246(9) 0.059(3) Uani 1 1 d . . .
C7 C 0.3943(7) 0.4582(5) 0.2142(8) 0.067(4) Uani 1 1 d . A .
H7A H 0.4407 0.4579 0.2098 0.081 Uiso 1 1 calc R . .
H7B H 0.3753 0.4233 0.1995 0.081 Uiso 1 1 calc R . .
C8 C 0.3798(7) 0.5490(6) 0.1649(9) 0.077(4) Uani 1 1 d . A .
H8A H 0.4235 0.5480 0.2146 0.093 Uiso 1 1 calc R . .
H8B H 0.3888 0.5620 0.1097 0.093 Uiso 1 1 calc R . .
C9 C 0.3343(9) 0.5853(6) 0.1902(11) 0.084(4) Uani 1 1 d . A .
C10 C 0.3563(11) 0.6351(9) 0.2075(18) 0.162(10) Uani 1 1 d . . .
H10A H 0.3959 0.6468 0.1957 0.195 Uiso 1 1 calc R A .
C11 C 0.3195(15) 0.6660(10) 0.242(3) 0.249(19) Uani 1 1 d . A .
H11A H 0.3362 0.6991 0.2629 0.299 Uiso 1 1 calc R . .
C12 C 0.2540(13) 0.6497(9) 0.246(2) 0.201(14) Uani 1 1 d . . .
H12A H 0.2252 0.6728 0.2642 0.241 Uiso 1 1 calc R A .
C13 C 0.2356(10) 0.5998(8) 0.2243(17) 0.137(8) Uani 1 1 d . A .
H13A H 0.1934 0.5878 0.2278 0.165 Uiso 1 1 calc R . .
C14 C 0.3460(7) 0.4791(6) 0.0530(8) 0.074(4) Uani 1 1 d . A .
H14A H 0.3354 0.4419 0.0459 0.088 Uiso 1 1 calc R . .
H14B H 0.3896 0.4847 0.0416 0.088 Uiso 1 1 calc R . .
C15 C 0.2925(8) 0.5081(6) -0.0144(10) 0.083(4) Uani 1 1 d . A .
C16 C 0.2940(10) 0.5226(9) -0.0992(12) 0.137(8) Uani 1 1 d . . .
H16A H 0.3307 0.5135 -0.1202 0.164 Uiso 1 1 calc R A .
C17 C 0.2407(15) 0.5508(14) -0.1522(16) 0.230(17) Uani 1 1 d . A .
H17A H 0.2429 0.5651 -0.2076 0.276 Uiso 1 1 calc R . .
C18 C 0.1838(11) 0.5586(12) -0.1269(15) 0.184(12) Uani 1 1 d . . .
H18A H 0.1452 0.5748 -0.1676 0.221 Uiso 1 1 calc R A .
C19 C 0.1834(10) 0.5428(9) -0.0416(12) 0.131(8) Uani 1 1 d . A .
H19A H 0.1455 0.5497 -0.0216 0.157 Uiso 1 1 calc R . .
C20 C 0.2812(7) 0.4847(5) 0.4510(9) 0.063(4) Uani 1 1 d . A .
H20A H 0.2513 0.5117 0.4146 0.076 Uiso 1 1 calc R . .
H20B H 0.2934 0.4948 0.5158 0.076 Uiso 1 1 calc R . .
C21 C 0.1795(8) 0.4420(6) 0.4631(10) 0.084(5) Uani 1 1 d . A .
H21A H 0.1909 0.4390 0.5300 0.101 Uiso 1 1 calc R . .
H21B H 0.1618 0.4771 0.4458 0.101 Uiso 1 1 calc R . .
C22 C 0.1249(9) 0.4045(6) 0.4200(12) 0.081(4) Uani 1 1 d . A .
C23 C 0.0743(10) 0.3922(7) 0.4554(13) 0.106(6) Uani 1 1 d . . .
H23A H 0.0725 0.4048 0.5122 0.127 Uiso 1 1 calc R A .
C24 C 0.0215(9) 0.3568(9) 0.395(2) 0.136(9) Uani 1 1 d . A .
H24A H -0.0159 0.3467 0.4138 0.163 Uiso 1 1 calc R . .
C25 C 0.0263(13) 0.3390(9) 0.3149(18) 0.133(8) Uani 1 1 d . . .
H25A H -0.0068 0.3166 0.2773 0.160 Uiso 1 1 calc R A .
C26 C 0.0800(10) 0.3545(7) 0.2911(13) 0.098(5) Uani 1 1 d . A .
H26A H 0.0826 0.3432 0.2340 0.117 Uiso 1 1 calc R . .
C27 C 0.2836(7) 0.3939(5) 0.4922(9) 0.067(4) Uani 1 1 d . A .
H27A H 0.2566 0.3759 0.5253 0.081 Uiso 1 1 calc R . .
H27B H 0.3237 0.4089 0.5380 0.081 Uiso 1 1 calc R . .
C28 C 0.3063(7) 0.3565(5) 0.4372(11) 0.075(4) Uani 1 1 d . A .
C29 C 0.3565(9) 0.3212(7) 0.4829(11) 0.099(5) Uani 1 1 d . . .
H29A H 0.3756 0.3216 0.5473 0.119 Uiso 1 1 calc R A .
C30 C 0.3771(9) 0.2854(7) 0.4302(13) 0.120(7) Uani 1 1 d . A .
H30A H 0.4118 0.2615 0.4583 0.144 Uiso 1 1 calc R . .
C31 C 0.3475(11) 0.2847(8) 0.3378(14) 0.137(8) Uani 1 1 d . . .
H31A H 0.3599 0.2596 0.3016 0.164 Uiso 1 1 calc R A .
C32 C 0.2996(8) 0.3209(7) 0.2985(11) 0.095(5) Uani 1 1 d . A .
H32A H 0.2803 0.3209 0.2341 0.114 Uiso 1 1 calc R . .
C33 C 0.1970(8) 0.3849(6) 0.1041(10) 0.071(4) Uani 1 1 d . A .
C34 C 0.1815(9) 0.3415(7) 0.0380(11) 0.081(5) Uani 1 1 d . . .
C35 C 0.1351(11) 0.3049(8) 0.0411(11) 0.118(7) Uani 1 1 d . A .
H35A H 0.1124 0.3069 0.0855 0.142 Uiso 1 1 calc R . .
C36 C 0.1216(16) 0.2650(9) -0.0214(18) 0.171(12) Uani 1 1 d . . .
H36A H 0.0892 0.2395 -0.0208 0.205 Uiso 1 1 calc R A .
C37 C 0.1576(15) 0.2627(10) -0.0872(16) 0.148(9) Uani 1 1 d . A .
H37A H 0.1492 0.2348 -0.1288 0.177 Uiso 1 1 calc R . .
C38 C 0.2026(12) 0.2989(9) -0.0915(13) 0.127(7) Uani 1 1 d . . .
H38A H 0.2266 0.2969 -0.1344 0.153 Uiso 1 1 calc R A .
C39 C 0.2124(10) 0.3403(7) -0.0285(13) 0.108(6) Uani 1 1 d . A .
H39A H 0.2412 0.3679 -0.0325 0.130 Uiso 1 1 calc R . .
C40 C 0.1181(7) 0.5004(6) 0.1886(11) 0.070(4) Uani 1 1 d . A .
C41 C 0.0494(8) 0.5231(6) 0.1645(11) 0.082(4) Uani 1 1 d . . .
C42 C 0.0121(10) 0.5140(9) 0.2205(15) 0.150(9) Uani 1 1 d . A .
H42A H 0.0297 0.4932 0.2731 0.180 Uiso 1 1 calc R . .
C43 C -0.0534(11) 0.5355(12) 0.2001(17) 0.198(14) Uani 1 1 d . . .
H43A H -0.0789 0.5302 0.2404 0.238 Uiso 1 1 calc R A .
C44 C -0.0797(13) 0.5634(12) 0.1243(19) 0.201(15) Uani 1 1 d . A .
H44A H -0.1230 0.5788 0.1116 0.241 Uiso 1 1 calc R . .
C45 C -0.0437(11) 0.5691(9) 0.0671(15) 0.145(8) Uani 1 1 d . . .
H45A H -0.0627 0.5877 0.0122 0.175 Uiso 1 1 calc R A .
C46 C 0.0216(8) 0.5481(6) 0.0861(11) 0.090(5) Uani 1 1 d . A .
H46A H 0.0457 0.5517 0.0436 0.108 Uiso 1 1 calc R . .
B1 B 0.5990(9) 0.6131(6) 0.2082(11) 0.092(6) Uani 1 1 d D . .
C1A C 0.5496(7) 0.6354(5) 0.2676(9) 0.083(4) Uani 1 1 d D . .
C2A C 0.5325(7) 0.6071(5) 0.3331(10) 0.084(4) Uani 1 1 d D . .
H2AA H 0.5455 0.5721 0.3423 0.100 Uiso 1 1 calc R . .
C3A C 0.4965(9) 0.6292(6) 0.3858(10) 0.115(6) Uani 1 1 d D . .
H3AA H 0.4849 0.6091 0.4299 0.138 Uiso 1 1 calc R . .
C4A C 0.4774(9) 0.6806(7) 0.3736(12) 0.128(7) Uani 1 1 d D . .
H4AA H 0.4539 0.6963 0.4103 0.153 Uiso 1 1 calc R . .
C5A C 0.4935(9) 0.7086(5) 0.3069(13) 0.116(7) Uani 1 1 d D . .
H5AA H 0.4796 0.7435 0.2965 0.139 Uiso 1 1 calc R . .
C6A C 0.5295(8) 0.6865(5) 0.2554(11) 0.091(5) Uani 1 1 d D . .
H6AA H 0.5408 0.7065 0.2109 0.109 Uiso 1 1 calc R . .
C7A C 0.6791(7) 0.6309(6) 0.2586(9) 0.088(5) Uani 1 1 d D . .
C8A C 0.6929(8) 0.6766(6) 0.3071(10) 0.100(5) Uani 1 1 d D . .
H8AA H 0.6565 0.6963 0.3140 0.120 Uiso 1 1 calc R . .
C9A C 0.7585(10) 0.6942(6) 0.3460(11) 0.118(7) Uani 1 1 d D . .
H9AA H 0.7665 0.7262 0.3771 0.142 Uiso 1 1 calc R . .
C10A C 0.8122(8) 0.6651(8) 0.3393(13) 0.132(9) Uani 1 1 d D . .
H10C H 0.8574 0.6765 0.3668 0.158 Uiso 1 1 calc R . .
C11A C 0.7991(8) 0.6189(8) 0.2915(13) 0.129(7) Uani 1 1 d D . .
H11C H 0.8357 0.5984 0.2874 0.155 Uiso 1 1 calc R . .
C12A C 0.7332(9) 0.6024(6) 0.2500(11) 0.108(6) Uani 1 1 d D . .
H12C H 0.7251 0.5715 0.2155 0.130 Uiso 1 1 calc R . .
C13A C 0.5731(7) 0.6345(5) 0.1011(8) 0.089(5) Uani 1 1 d D . .
C14A C 0.6211(7) 0.6409(7) 0.0566(10) 0.098(5) Uani 1 1 d D . .
H14D H 0.6676 0.6352 0.0884 0.118 Uiso 1 1 calc R . .
C15A C 0.6009(10) 0.6556(6) -0.0345(10) 0.116(6) Uani 1 1 d D . .
H15B H 0.6332 0.6588 -0.0659 0.139 Uiso 1 1 calc R . .
C16A C 0.5330(10) 0.6654(7) -0.0790(10) 0.130(8) Uani 1 1 d D . .
H16C H 0.5193 0.6763 -0.1407 0.156 Uiso 1 1 calc R . .
C17A C 0.4848(8) 0.6597(8) -0.0347(12) 0.124(7) Uani 1 1 d D . .
H17C H 0.4383 0.6658 -0.0661 0.149 Uiso 1 1 calc R . .
C18A C 0.5054(7) 0.6449(7) 0.0561(11) 0.112(6) Uani 1 1 d D . .
H18C H 0.4731 0.6418 0.0875 0.135 Uiso 1 1 calc R . .
C19A C 0.5912(7) 0.5489(4) 0.2076(8) 0.079(4) Uani 1 1 d D . .
C20A C 0.5474(7) 0.5228(5) 0.1343(8) 0.081(4) Uani 1 1 d D . .
H20D H 0.5206 0.5414 0.0828 0.097 Uiso 1 1 calc R . .
C21A C 0.5427(7) 0.4696(5) 0.1358(8) 0.087(5) Uani 1 1 d D . .
H21D H 0.5118 0.4522 0.0859 0.105 Uiso 1 1 calc R . .
C22A C 0.5824(7) 0.4415(5) 0.2090(9) 0.084(4) Uani 1 1 d D . .
H22B H 0.5790 0.4051 0.2092 0.101 Uiso 1 1 calc R . .
C23A C 0.6274(7) 0.4668(5) 0.2819(9) 0.087(5) Uani 1 1 d D . .
H23C H 0.6551 0.4480 0.3326 0.104 Uiso 1 1 calc R . .
C24A C 0.6313(7) 0.5200(5) 0.2799(8) 0.084(4) Uani 1 1 d D . .
H24C H 0.6625 0.5373 0.3297 0.101 Uiso 1 1 calc R . .
B2 B 0.2122(14) 0.6808(10) 0.6001(19) 0.167(5) Uiso 0.40 1 d PD . .
C1B C 0.2230(14) 0.6886(12) 0.7121(15) 0.167(5) Uiso 0.40 1 d PGD . .
C2B C 0.2857(13) 0.6859(13) 0.779(2) 0.167(5) Uiso 0.40 1 d PGD . .
H2BA H 0.3236 0.6727 0.7646 0.201 Uiso 0.40 1 calc PR . .
C3B C 0.2929(17) 0.7026(15) 0.8668(18) 0.167(5) Uiso 0.40 1 d PGD . .
H3BA H 0.3358 0.7008 0.9125 0.201 Uiso 0.40 1 calc PR . .
C4B C 0.237(2) 0.7220(14) 0.8878(17) 0.167(5) Uiso 0.40 1 d PGD . .
H4BA H 0.2423 0.7334 0.9478 0.201 Uiso 0.40 1 calc PR . .
C5B C 0.1747(19) 0.7246(14) 0.821(2) 0.167(5) Uiso 0.40 1 d PGD . .
H5BA H 0.1368 0.7378 0.8353 0.201 Uiso 0.40 1 calc PR . .
C6B C 0.1675(13) 0.7079(13) 0.733(2) 0.167(5) Uiso 0.40 1 d PGD . .
H6BA H 0.1247 0.7097 0.6874 0.201 Uiso 0.40 1 calc PR . .
C7B C 0.2873(12) 0.6733(12) 0.584(2) 0.167(5) Uiso 0.40 1 d PGD . .
C8B C 0.2926(15) 0.6365(13) 0.522(2) 0.167(5) Uiso 0.40 1 d PGD . .
H8BA H 0.2531 0.6198 0.4840 0.201 Uiso 0.40 1 calc PR . .
C9B C 0.3555(18) 0.6242(14) 0.514(2) 0.167(5) Uiso 0.40 1 d PGD . .
H9BA H 0.3591 0.5990 0.4713 0.201 Uiso 0.40 1 calc PR . .
C10B C 0.4132(14) 0.6486(16) 0.569(3) 0.167(5) Uiso 0.40 1 d PGD . .
H10B H 0.4562 0.6402 0.5638 0.201 Uiso 0.40 1 calc PR . .
C11B C 0.4080(12) 0.6854(15) 0.632(3) 0.167(5) Uiso 0.40 1 d PGD . .
H11B H 0.4474 0.7021 0.6691 0.201 Uiso 0.40 1 calc PR . .
C12B C 0.3450(15) 0.6977(12) 0.639(2) 0.167(5) Uiso 0.40 1 d PGD . .
H12B H 0.3415 0.7229 0.6818 0.201 Uiso 0.40 1 calc PR . .
C13B C 0.1644(15) 0.6293(10) 0.5592(18) 0.167(5) Uiso 0.40 1 d PGD . .
C14B C 0.1312(17) 0.6265(12) 0.4662(18) 0.167(5) Uiso 0.40 1 d PGD . .
H14C H 0.1384 0.6522 0.4268 0.201 Uiso 0.40 1 calc PR . .
C15B C 0.0873(17) 0.5860(14) 0.431(2) 0.167(5) Uiso 0.40 1 d PGD . .
H15A H 0.0646 0.5840 0.3672 0.201 Uiso 0.40 1 calc PR . .
C16B C 0.0767(17) 0.5483(12) 0.489(3) 0.167(5) Uiso 0.40 1 d PGD . .
H16B H 0.0467 0.5206 0.4643 0.201 Uiso 0.40 1 calc PR . .
C17B C 0.1099(19) 0.5512(11) 0.582(3) 0.167(5) Uiso 0.40 1 d PGD . .
H17B H 0.1026 0.5254 0.6210 0.201 Uiso 0.40 1 calc PR . .
C18B C 0.1537(17) 0.5917(11) 0.6169(18) 0.167(5) Uiso 0.40 1 d PGD . .
H18B H 0.1764 0.5936 0.6805 0.201 Uiso 0.40 1 calc PR . .
C19B C 0.1729(14) 0.7353(9) 0.554(2) 0.167(5) Uiso 0.40 1 d PGD . .
C20B C 0.2093(14) 0.7772(11) 0.539(2) 0.167(5) Uiso 0.40 1 d PGD . .
H20C H 0.2564 0.7742 0.5486 0.201 Uiso 0.40 1 calc PR . .
C21B C 0.177(2) 0.8236(10) 0.510(3) 0.167(5) Uiso 0.40 1 d PGD . .
H21C H 0.2015 0.8523 0.4998 0.201 Uiso 0.40 1 calc PR . .
C22B C 0.108(2) 0.8281(11) 0.496(2) 0.167(5) Uiso 0.40 1 d PGD . .
H22A H 0.0853 0.8598 0.4762 0.201 Uiso 0.40 1 calc PR . .
C23B C 0.0712(14) 0.7861(14) 0.511(2) 0.167(5) Uiso 0.40 1 d PGD . .
H23B H 0.0241 0.7892 0.5016 0.201 Uiso 0.40 1 calc PR . .
C24B C 0.1039(13) 0.7397(11) 0.540(2) 0.167(5) Uiso 0.40 1 d PGD . .
H24B H 0.0790 0.7111 0.5504 0.201 Uiso 0.40 1 calc PR . .

loop_
_atom_site_aniso_label
_atom_site_aniso_U_11
_atom_site_aniso_U_22
_atom_site_aniso_U_33
_atom_site_aniso_U_23
_atom_site_aniso_U_13
_atom_site_aniso_U_12
Fe1 0.0715(13) 0.0905(14) 0.0657(12) 0.0034(10) 0.0135(9) 0.0056(10)
Zn1 0.0715(13) 0.0905(14) 0.0657(12) 0.0034(10) 0.0135(9) 0.0056(10)
Fe2 0.0602(11) 0.0784(12) 0.0613(11) 0.0057(9) 0.0043(8) 0.0027(9)
Zn2 0.0602(11) 0.0784(12) 0.0613(11) 0.0057(9) 0.0043(8) 0.0027(9)
O1 0.048(5) 0.073(6) 0.050(5) 0.001(4) 0.008(4) -0.003(4)
O2 0.074(7) 0.082(7) 0.064(6) -0.007(5) 0.006(5) -0.005(6)
O3 0.067(6) 0.091(7) 0.061(6) -0.006(6) -0.004(5) -0.003(5)
O4 0.074(7) 0.095(7) 0.066(6) 0.010(5) 0.012(6) 0.011(5)
O5 0.076(7) 0.092(7) 0.061(6) 0.020(6) 0.014(5) 0.014(5)
N1 0.067(7) 0.062(7) 0.059(7) -0.002(6) 0.011(6) -0.003(6)
N2 0.076(10) 0.091(10) 0.110(10) -0.017(8) 0.036(8) 0.019(9)
N3 0.078(9) 0.109(10) 0.051(7) 0.006(7) 0.013(7) 0.016(8)
N4 0.053(7) 0.077(8) 0.051(6) 0.007(6) 0.021(5) 0.015(6)
N5 0.048(8) 0.080(9) 0.105(11) 0.024(8) 0.006(7) -0.007(7)
N6 0.071(8) 0.064(8) 0.062(8) -0.005(7) -0.003(7) 0.005(6)
C1 0.048(9) 0.051(8) 0.051(9) -0.004(6) 0.012(8) 0.002(6)
C2 0.066(10) 0.066(9) 0.044(8) -0.010(7) 0.007(8) 0.012(7)
C3 0.059(9) 0.065(9) 0.050(9) -0.005(7) 0.017(7) 0.012(7)
C4 0.058(9) 0.061(9) 0.050(9) -0.010(7) 0.004(6) 0.009(7)
C5 0.061(10) 0.074(9) 0.044(7) -0.006(7) 0.014(7) 0.008(7)
C6 0.042(9) 0.076(9) 0.056(9) -0.004(7) 0.011(7) -0.008(7)
C7 0.069(9) 0.068(9) 0.057(9) -0.010(7) 0.009(7) 0.006(7)
C8 0.083(11) 0.085(11) 0.062(9) 0.009(8) 0.021(8) -0.004(9)
C9 0.075(12) 0.072(12) 0.101(12) -0.010(9) 0.022(9) 0.006(10)
C10 0.125(17) 0.091(16) 0.28(3) -0.070(17) 0.081(18) 0.021(15)
C11 0.16(3) 0.104(19) 0.52(6) -0.07(3) 0.17(3) -0.031(18)
C12 0.14(2) 0.109(19) 0.39(4) -0.10(2) 0.13(2) -0.013(16)
C13 0.099(15) 0.093(15) 0.24(3) -0.029(15) 0.084(16) -0.014(12)
C14 0.066(9) 0.105(11) 0.048(8) -0.014(8) 0.015(7) 0.007(8)
C15 0.078(11) 0.112(13) 0.063(10) 0.006(9) 0.026(9) 0.017(9)
C16 0.092(14) 0.24(3) 0.078(13) 0.049(15) 0.029(11) 0.042(15)
C17 0.17(2) 0.41(5) 0.121(19) 0.15(3) 0.057(19) 0.13(3)
C18 0.098(16) 0.34(4) 0.118(18) 0.10(2) 0.038(14) 0.11(2)
C19 0.096(14) 0.22(2) 0.084(13) 0.075(14) 0.032(11) 0.034(14)
C20 0.069(10) 0.061(9) 0.058(8) 0.002(7) 0.017(7) 0.000(8)
C21 0.095(12) 0.083(11) 0.076(10) 0.020(9) 0.028(9) 0.015(10)
C22 0.092(13) 0.077(11) 0.078(12) -0.003(9) 0.032(10) -0.001(10)
C23 0.106(15) 0.117(15) 0.110(14) 0.030(12) 0.056(13) 0.019(13)
C24 0.049(11) 0.134(19) 0.22(3) 0.053(19) 0.036(15) -0.017(12)
C25 0.12(2) 0.14(2) 0.129(19) 0.009(16) 0.033(16) 0.005(16)
C26 0.058(11) 0.111(14) 0.121(15) 0.024(12) 0.024(12) 0.005(11)
C27 0.072(10) 0.070(9) 0.057(8) 0.015(8) 0.016(7) 0.015(8)
C28 0.063(10) 0.055(9) 0.088(12) 0.019(9) -0.003(9) -0.007(8)
C29 0.107(13) 0.087(12) 0.075(11) -0.007(10) -0.013(10) 0.010(11)
C30 0.116(15) 0.105(14) 0.097(14) -0.016(12) -0.026(12) 0.053(12)
C31 0.155(18) 0.118(16) 0.101(15) -0.037(12) -0.013(13) 0.060(14)
C32 0.099(12) 0.090(12) 0.067(10) -0.016(10) -0.017(9) 0.030(11)
C33 0.071(11) 0.080(12) 0.045(9) 0.008(10) -0.007(8) 0.024(9)
C34 0.086(12) 0.080(12) 0.052(10) 0.002(9) -0.013(9) 0.013(10)
C35 0.17(2) 0.104(14) 0.059(11) -0.014(11) 0.009(11) -0.033(15)
C36 0.27(3) 0.116(19) 0.086(16) 0.021(16) -0.010(19) -0.048(19)
C37 0.21(3) 0.125(19) 0.076(15) -0.021(14) -0.010(16) -0.036(18)
C38 0.15(2) 0.125(17) 0.087(14) -0.040(14) 0.015(13) -0.019(15)
C39 0.120(15) 0.104(14) 0.080(12) -0.025(12) 0.003(12) -0.004(11)
C40 0.059(10) 0.086(11) 0.060(10) -0.003(9) 0.013(9) 0.008(8)
C41 0.058(10) 0.106(12) 0.077(11) 0.018(10) 0.016(9) 0.013(9)
C42 0.090(15) 0.22(2) 0.140(18) 0.101(17) 0.040(14) 0.067(15)
C43 0.111(18) 0.34(4) 0.15(2) 0.13(3) 0.059(15) 0.10(2)
C44 0.16(2) 0.31(4) 0.16(2) 0.13(2) 0.09(2) 0.14(2)
C45 0.109(17) 0.20(2) 0.116(17) 0.058(16) 0.016(14) 0.059(16)
C46 0.062(11) 0.120(13) 0.082(11) 0.028(10) 0.012(8) 0.031(10)
B1 0.116(17) 0.076(13) 0.078(13) 0.013(10) 0.021(12) 0.001(11)
C1A 0.068(10) 0.074(12) 0.102(13) -0.017(10) 0.021(9) -0.006(9)
C2A 0.090(12) 0.077(11) 0.089(11) -0.008(10) 0.036(10) -0.010(9)
C3A 0.144(17) 0.110(16) 0.098(13) -0.025(12) 0.047(12) 0.009(13)
C4A 0.126(16) 0.113(17) 0.138(18) -0.046(14) 0.033(14) 0.036(14)
C5A 0.129(17) 0.076(13) 0.134(18) 0.006(13) 0.027(14) -0.023(12)
C6A 0.088(12) 0.074(13) 0.122(14) -0.015(10) 0.049(10) -0.008(9)
C7A 0.097(14) 0.100(13) 0.067(10) 0.026(10) 0.026(9) -0.014(12)
C8A 0.089(14) 0.115(16) 0.084(12) 0.032(11) 0.009(10) -0.018(11)
C9A 0.113(16) 0.124(16) 0.097(14) 0.043(12) 0.004(13) -0.025(15)
C10A 0.104(18) 0.16(2) 0.111(17) 0.058(16) 0.004(13) -0.046(17)
C11A 0.091(17) 0.17(2) 0.117(17) 0.043(16) 0.024(13) 0.003(15)
C12A 0.091(14) 0.145(17) 0.091(13) 0.010(11) 0.032(11) 0.011(14)
C13A 0.098(13) 0.067(10) 0.081(11) 0.006(8) -0.004(11) 0.005(9)
C14A 0.105(14) 0.122(14) 0.068(12) 0.015(10) 0.027(10) -0.003(11)
C15A 0.17(2) 0.082(12) 0.098(15) 0.013(11) 0.047(14) 0.004(13)
C16A 0.19(2) 0.063(12) 0.092(14) 0.016(10) -0.017(17) 0.006(15)
C17A 0.116(17) 0.102(15) 0.13(2) 0.026(13) 0.002(14) 0.011(13)
C18A 0.128(17) 0.100(13) 0.092(14) 0.029(11) 0.010(12) 0.008(12)
C19A 0.085(11) 0.089(11) 0.067(10) 0.012(10) 0.030(9) 0.005(9)
C20A 0.097(12) 0.075(11) 0.067(10) 0.019(9) 0.021(9) -0.010(9)
C21A 0.082(11) 0.110(15) 0.072(11) 0.027(10) 0.027(9) 0.004(10)
C22A 0.099(12) 0.075(10) 0.091(12) 0.008(11) 0.049(10) 0.007(10)
C23A 0.106(13) 0.085(13) 0.065(10) 0.001(9) 0.020(9) 0.020(10)
C24A 0.110(13) 0.089(13) 0.056(10) -0.001(9) 0.031(9) 0.012(10)

loop_
_atom_type_symbol
_atom_type_description
_atom_type_scat_dispersion_real
_atom_type_scat_dispersion_imag
_atom_type_scat_source
C C 0.0033 0.0016 'International Tables Vol C Tables 4.2.6.8 and 6.1.1.4'
H H 0.0000 0.0000 'International Tables Vol C Tables 4.2.6.8 and 6.1.1.4'
B B 0.0013 0.0007 'International Tables Vol C Tables 4.2.6.8 and 6.1.1.4'
N N 0.0061 0.0033 'International Tables Vol C Tables 4.2.6.8 and 6.1.1.4'
O O 0.0106 0.0060 'International Tables Vol C Tables 4.2.6.8 and 6.1.1.4'
Fe Fe 0.3463 0.8444 'International Tables Vol C Tables 4.2.6.8 and 6.1.1.4'
Zn Zn 0.2839 1.4301 'International Tables Vol C Tables 4.2.6.8 and 6.1.1.4'

loop_
_geom_angle_atom_site_label_1
_geom_angle_atom_site_label_2
_geom_angle_atom_site_label_3
_geom_angle
_geom_angle_site_symmetry_1
_geom_angle_site_symmetry_3
_geom_angle_publ_flag
O4 Fe1 O1 102.1(4) . . ?
O4 Fe1 O2 95.9(4) . . ?
O1 Fe1 O2 90.4(4) . . ?
O4 Fe1 N2 92.4(5) . . ?
O1 Fe1 N2 92.6(4) . . ?
O2 Fe1 N2 170.4(5) . . ?
O4 Fe1 N3 93.0(5) . . ?
O1 Fe1 N3 164.4(4) . . ?
O2 Fe1 N3 84.2(4) . . ?
N2 Fe1 N3 90.6(5) . . ?
O4 Fe1 N1 166.8(4) . . ?
O1 Fe1 N1 88.6(4) . . ?
O2 Fe1 N1 91.7(4) . . ?
N2 Fe1 N1 79.2(5) . . ?
N3 Fe1 N1 77.0(4) . . ?
O3 Fe2 O1 98.6(4) . . ?
O3 Fe2 N6 93.7(4) . . ?
O1 Fe2 N6 91.8(4) . . ?
O3 Fe2 O5 94.8(4) . . ?
O1 Fe2 O5 87.5(3) . . ?
N6 Fe2 O5 171.4(4) . . ?
O3 Fe2 N5 94.7(5) . . ?
O1 Fe2 N5 163.2(5) . . ?
N6 Fe2 N5 97.6(5) . . ?
O5 Fe2 N5 81.1(4) . . ?
O3 Fe2 N4 169.8(4) . . ?
O1 Fe2 N4 89.6(4) . . ?
N6 Fe2 N4 79.8(4) . . ?
O5 Fe2 N4 91.6(4) . . ?
N5 Fe2 N4 78.4(5) . . ?
C1 O1 Fe1 125.8(7) . . ?
C1 O1 Fe2 123.2(7) . . ?
Fe1 O1 Fe2 111.0(4) . . ?
C33 O2 Fe1 129.6(10) . . ?
C33 O3 Fe2 128.2(10) . . ?
C40 O4 Fe1 129.8(9) . . ?
C40 O5 Fe2 128.4(9) . . ?
C14 N1 C7 111.8(10) . . ?
C14 N1 C8 110.9(11) . . ?
C7 N1 C8 111.5(10) . . ?
C14 N1 Fe1 102.5(7) . . ?
C7 N1 Fe1 110.3(8) . . ?
C8 N1 Fe1 109.6(8) . . ?
C9 N2 C13 118.9(15) . . ?
C9 N2 Fe1 116.6(11) . . ?
C13 N2 Fe1 123.9(13) . . ?
C19 N3 C15 121.1(13) . . ?
C19 N3 Fe1 124.1(11) . . ?
C15 N3 Fe1 114.6(9) . . ?
C27 N4 C20 111.6(10) . . ?
C27 N4 C21 109.7(10) . . ?
C20 N4 C21 110.4(10) . . ?
C27 N4 Fe2 110.1(8) . . ?
C20 N4 Fe2 110.3(7) . . ?
C21 N4 Fe2 104.4(8) . . ?
C26 N5 C22 118.8(15) . . ?
C26 N5 Fe2 124.3(14) . . ?
C22 N5 Fe2 115.9(11) . . ?
C32 N6 C28 118.5(12) . . ?
C32 N6 Fe2 127.1(10) . . ?
C28 N6 Fe2 114.4(10) . . ?
O1 C1 C2 119.6(11) . . ?
O1 C1 C6 121.2(12) . . ?
C2 C1 C6 119.2(11) . . ?
C1 C2 C3 119.8(11) . . ?
C1 C2 C7 120.0(11) . . ?
C3 C2 C7 120.2(13) . . ?
C4 C3 C2 122.5(12) . . ?
C4 C3 H3A 118.8 . . ?
C2 C3 H3A 118.8 . . ?
C3 C4 C5 115.7(11) . . ?
C3 C4 C4 122.7(16) . 3_666 ?
C5 C4 C4 121.6(15) . 3_666 ?
C6 C5 C4 123.0(12) . . ?
C6 C5 H5A 118.5 . . ?
C4 C5 H5A 118.5 . . ?
C5 C6 C1 119.8(12) . . ?
C5 C6 C20 120.6(12) . . ?
C1 C6 C20 119.6(11) . . ?
N1 C7 C2 113.0(10) . . ?
N1 C7 H7A 109.0 . . ?
C2 C7 H7A 109.0 . . ?
N1 C7 H7B 109.0 . . ?
C2 C7 H7B 109.0 . . ?
H7A C7 H7B 107.8 . . ?
C9 C8 N1 114.4(12) . . ?
C9 C8 H8A 108.7 . . ?
N1 C8 H8A 108.7 . . ?
C9 C8 H8B 108.7 . . ?
N1 C8 H8B 108.7 . . ?
H8A C8 H8B 107.6 . . ?
N2 C9 C10 124.5(16) . . ?
N2 C9 C8 118.4(15) . . ?
C10 C9 C8 117.0(17) . . ?
C11 C10 C9 117(2) . . ?
C11 C10 H10A 121.6 . . ?
C9 C10 H10A 121.6 . . ?
C10 C11 C12 121(2) . . ?
C10 C11 H11A 119.6 . . ?
C12 C11 H11A 119.6 . . ?
C13 C12 C11 117(2) . . ?
C13 C12 H12A 121.3 . . ?
C11 C12 H12A 121.3 . . ?
N2 C13 C12 121.2(18) . . ?
N2 C13 H13A 119.4 . . ?
C12 C13 H13A 119.4 . . ?
N1 C14 C15 111.8(11) . . ?
N1 C14 H14A 109.3 . . ?
C15 C14 H14A 109.3 . . ?
N1 C14 H14B 109.3 . . ?
C15 C14 H14B 109.3 . . ?
H14A C14 H14B 107.9 . . ?
N3 C15 C16 121.2(14) . . ?
N3 C15 C14 113.4(13) . . ?
C16 C15 C14 125.3(15) . . ?
C17 C16 C15 117.5(19) . . ?
C17 C16 H16A 121.3 . . ?
C15 C16 H16A 121.3 . . ?
C16 C17 C18 121(2) . . ?
C16 C17 H17A 119.4 . . ?
C18 C17 H17A 119.4 . . ?
C17 C18 C19 119.4(18) . . ?
C17 C18 H18A 120.3 . . ?
C19 C18 H18A 120.3 . . ?
N3 C19 C18 119.0(17) . . ?
N3 C19 H19A 120.5 . . ?
C18 C19 H19A 120.5 . . ?
C6 C20 N4 114.2(11) . . ?
C6 C20 H20A 108.7 . . ?
N4 C20 H20A 108.7 . . ?
C6 C20 H20B 108.7 . . ?
N4 C20 H20B 108.7 . . ?
H20A C20 H20B 107.6 . . ?
C22 C21 N4 114.9(13) . . ?
C22 C21 H21A 108.5 . . ?
N4 C21 H21A 108.5 . . ?
C22 C21 H21B 108.5 . . ?
N4 C21 H21B 108.5 . . ?
H21A C21 H21B 107.5 . . ?
N5 C22 C23 123.3(16) . . ?
N5 C22 C21 113.3(15) . . ?
C23 C22 C21 123.3(17) . . ?
C22 C23 C24 113.4(18) . . ?
C22 C23 H23A 123.3 . . ?
C24 C23 H23A 123.3 . . ?
C25 C24 C23 122(2) . . ?
C25 C24 H24A 119.2 . . ?
C23 C24 H24A 119.2 . . ?
C26 C25 C24 117(2) . . ?
C26 C25 H25A 121.5 . . ?
C24 C25 H25A 121.5 . . ?
N5 C26 C25 126(2) . . ?
N5 C26 H26A 117.2 . . ?
C25 C26 H26A 117.2 . . ?
N4 C27 C28 113.3(11) . . ?
N4 C27 H27A 108.9 . . ?
C28 C27 H27A 108.9 . . ?
N4 C27 H27B 108.9 . . ?
C28 C27 H27B 108.9 . . ?
H27A C27 H27B 107.7 . . ?
N6 C28 C29 122.0(15) . . ?
N6 C28 C27 120.2(12) . . ?
C29 C28 C27 117.8(14) . . ?
C30 C29 C28 117.4(15) . . ?
C30 C29 H29A 121.3 . . ?
C28 C29 H29A 121.3 . . ?
C31 C30 C29 120.0(15) . . ?
C31 C30 H30A 120.0 . . ?
C29 C30 H30A 120.0 . . ?
C32 C31 C30 118.9(16) . . ?
C32 C31 H31A 120.5 . . ?
C30 C31 H31A 120.5 . . ?
N6 C32 C31 123.1(14) . . ?
N6 C32 H32A 118.4 . . ?
C31 C32 H32A 118.4 . . ?
O2 C33 O3 124.9(14) . . ?
O2 C33 C34 118.5(16) . . ?
O3 C33 C34 116.5(17) . . ?
C35 C34 C39 120.8(17) . . ?
C35 C34 C33 120.4(19) . . ?
C39 C34 C33 118.7(18) . . ?
C34 C35 C36 119(2) . . ?
C34 C35 H35A 120.4 . . ?
C36 C35 H35A 120.4 . . ?
C35 C36 C37 119(2) . . ?
C35 C36 H36A 120.4 . . ?
C37 C36 H36A 120.4 . . ?
C38 C37 C36 122(2) . . ?
C38 C37 H37A 118.9 . . ?
C36 C37 H37A 118.9 . . ?
C37 C38 C39 117(2) . . ?
C37 C38 H38A 121.7 . . ?
C39 C38 H38A 121.7 . . ?
C34 C39 C38 122(2) . . ?
C34 C39 H39A 119.0 . . ?
C38 C39 H39A 119.0 . . ?
O5 C40 O4 123.9(13) . . ?
O5 C40 C41 118.7(15) . . ?
O4 C40 C41 117.4(14) . . ?
C46 C41 C42 119.6(15) . . ?
C46 C41 C40 122.0(16) . . ?
C42 C41 C40 118.1(15) . . ?
C41 C42 C43 119.6(17) . . ?
C41 C42 H42A 120.2 . . ?
C43 C42 H42A 120.2 . . ?
C44 C43 C42 121(2) . . ?
C44 C43 H43A 119.7 . . ?
C42 C43 H43A 119.7 . . ?
C45 C44 C43 119(2) . . ?
C45 C44 H44A 120.7 . . ?
C43 C44 H44A 120.7 . . ?
C44 C45 C46 121.6(19) . . ?
C44 C45 H45A 119.2 . . ?
C46 C45 H45A 119.2 . . ?
C41 C46 C45 119.5(17) . . ?
C41 C46 H46A 120.2 . . ?
C45 C46 H46A 120.2 . . ?
C13A B1 C7A 109.5(12) . . ?
C13A B1 C19A 109.1(10) . . ?
C7A B1 C19A 111.1(11) . . ?
C13A B1 C1A 111.4(12) . . ?
C7A B1 C1A 109.9(10) . . ?
C19A B1 C1A 105.9(11) . . ?
C6A C1A C2A 118.2(9) . . ?
C6A C1A B1 117.8(11) . . ?
C2A C1A B1 123.8(11) . . ?
C1A C2A C3A 121.2(10) . . ?
C1A C2A H2AA 119.4 . . ?
C3A C2A H2AA 119.4 . . ?
C4A C3A C2A 120.1(10) . . ?
C4A C3A H3AA 120.0 . . ?
C2A C3A H3AA 120.0 . . ?
C5A C4A C3A 118.7(10) . . ?
C5A C4A H4AA 120.7 . . ?
C3A C4A H4AA 120.7 . . ?
C6A C5A C4A 120.8(10) . . ?
C6A C5A H5AA 119.6 . . ?
C4A C5A H5AA 119.6 . . ?
C5A C6A C1A 121.1(10) . . ?
C5A C6A H6AA 119.4 . . ?
C1A C6A H6AA 119.4 . . ?
C8A C7A C12A 118.2(9) . . ?
C8A C7A B1 119.8(12) . . ?
C12A C7A B1 121.8(12) . . ?
C9A C8A C7A 121.8(10) . . ?
C9A C8A H8AA 119.1 . . ?
C7A C8A H8AA 119.1 . . ?
C10A C9A C8A 119.8(11) . . ?
C10A C9A H9AA 120.1 . . ?
C8A C9A H9AA 120.1 . . ?
C9A C10A C11A 119.0(11) . . ?
C9A C10A H10C 120.5 . . ?
C11A C10A H10C 120.5 . . ?
C12A C11A C10A 120.9(11) . . ?
C12A C11A H11C 119.5 . . ?
C10A C11A H11C 119.5 . . ?
C11A C12A C7A 120.2(10) . . ?
C11A C12A H12C 119.9 . . ?
C7A C12A H12C 119.9 . . ?
C18A C13A C14A 120.2(9) . . ?
C18A C13A B1 121.5(13) . . ?
C14A C13A B1 118.3(12) . . ?
C13A C14A C15A 119.9(10) . . ?
C13A C14A H14D 120.0 . . ?
C15A C14A H14D 120.0 . . ?
C16A C15A C14A 119.2(10) . . ?
C16A C15A H15B 120.4 . . ?
C14A C15A H15B 120.4 . . ?
C15A C16A C17A 121.2(11) . . ?
C15A C16A H16C 119.4 . . ?
C17A C16A H16C 119.4 . . ?
C18A C17A C16A 119.1(11) . . ?
C18A C17A H17C 120.5 . . ?
C16A C17A H17C 120.5 . . ?
C13A C18A C17A 120.3(10) . . ?
C13A C18A H18C 119.8 . . ?
C17A C18A H18C 119.8 . . ?
C24A C19A C20A 117.9(8) . . ?
C24A C19A B1 120.1(10) . . ?
C20A C19A B1 121.9(10) . . ?
C19A C20A C21A 120.4(9) . . ?
C19A C20A H20D 119.8 . . ?
C21A C20A H20D 119.8 . . ?
C22A C21A C20A 120.8(10) . . ?
C22A C21A H21D 119.6 . . ?
C20A C21A H21D 119.6 . . ?
C21A C22A C23A 119.6(10) . . ?
C21A C22A H22B 120.2 . . ?
C23A C22A H22B 120.2 . . ?
C22A C23A C24A 119.0(9) . . ?
C22A C23A H23C 120.5 . . ?
C24A C23A H23C 120.5 . . ?
C23A C24A C19A 122.2(9) . . ?
C23A C24A H24C 118.9 . . ?
C19A C24A H24C 118.9 . . ?
C13B B2 C7B 108.9(15) . . ?
C13B B2 C19B 111.3(13) . . ?
C7B B2 C19B 113.0(15) . . ?
C13B B2 C1B 110.9(16) . . ?
C7B B2 C1B 109.8(12) . . ?
C19B B2 C1B 103.0(14) . . ?
C2B C1B C6B 120.0 . . ?
C2B C1B B2 123.3(13) . . ?
C6B C1B B2 115.5(12) . . ?
C1B C2B C3B 120.0 . . ?
C1B C2B H2BA 120.0 . . ?
C3B C2B H2BA 120.0 . . ?
C2B C3B C4B 120.0 . . ?
C2B C3B H3BA 120.0 . . ?
C4B C3B H3BA 120.0 . . ?
C5B C4B C3B 120.0 . . ?
C5B C4B H4BA 120.0 . . ?
C3B C4B H4BA 120.0 . . ?
C4B C5B C6B 120.0 . . ?
C4B C5B H5BA 120.0 . . ?
C6B C5B H5BA 120.0 . . ?
C5B C6B C1B 120.0 . . ?
C5B C6B H6BA 120.0 . . ?
C1B C6B H6BA 120.0 . . ?
C8B C7B C12B 120.0 . . ?
C8B C7B B2 117.8(13) . . ?
C12B C7B B2 121.7(13) . . ?
C7B C8B C9B 120.0 . . ?
C7B C8B H8BA 120.0 . . ?
C9B C8B H8BA 120.0 . . ?
C10B C9B C8B 120.0 . . ?
C10B C9B H9BA 120.0 . . ?
C8B C9B H9BA 120.0 . . ?
C11B C10B C9B 120.0 . . ?
C11B C10B H10B 120.0 . . ?
C9B C10B H10B 120.0 . . ?
C10B C11B C12B 120.0 . . ?
C10B C11B H11B 120.0 . . ?
C12B C11B H11B 120.0 . . ?
C11B C12B C7B 120.0 . . ?
C11B C12B H12B 120.0 . . ?
C7B C12B H12B 120.0 . . ?
C14B C13B C18B 120.0 . . ?
C14B C13B B2 118.6(14) . . ?
C18B C13B B2 121.2(14) . . ?
C13B C14B C15B 120.0 . . ?
C13B C14B H14C 120.0 . . ?
C15B C14B H14C 120.0 . . ?
C16B C15B C14B 120.0 . . ?
C16B C15B H15A 120.0 . . ?
C14B C15B H15A 120.0 . . ?
C17B C16B C15B 120.0 . . ?
C17B C16B H16B 120.0 . . ?
C15B C16B H16B 120.0 . . ?
C16B C17B C18B 120.0 . . ?
C16B C17B H17B 120.0 . . ?
C18B C17B H17B 120.0 . . ?
C17B C18B C13B 120.0 . . ?
C17B C18B H18B 120.0 . . ?
C13B C18B H18B 120.0 . . ?
C20B C19B C24B 120.0 . . ?
C20B C19B B2 121.0(11) . . ?
C24B C19B B2 118.6(11) . . ?
C21B C20B C19B 120.0 . . ?
C21B C20B H20C 120.0 . . ?
C19B C20B H20C 120.0 . . ?
C22B C21B C20B 120.0 . . ?
C22B C21B H21C 120.0 . . ?
C20B C21B H21C 120.0 . . ?
C23B C22B C21B 120.0 . . ?
C23B C22B H22A 120.0 . . ?
C21B C22B H22A 120.0 . . ?
C22B C23B C24B 120.0 . . ?
C22B C23B H23B 120.0 . . ?
C24B C23B H23B 120.0 . . ?
C23B C24B C19B 120.0 . . ?
C23B C24B H24B 120.0 . . ?
C19B C24B H24B 120.0 . . ?

loop_
_geom_bond_atom_site_label_1
_geom_bond_atom_site_label_2
_geom_bond_distance
_geom_bond_site_symmetry_2
_geom_bond_publ_flag
Fe1 O4 1.991(10) . ?
Fe1 O1 1.998(8) . ?
Fe1 O2 2.029(10) . ?
Fe1 N2 2.108(13) . ?
Fe1 N3 2.133(11) . ?
Fe1 N1 2.199(11) . ?
Fe2 O3 2.034(10) . ?
Fe2 O1 2.069(8) . ?
Fe2 N6 2.094(11) . ?
Fe2 O5 2.101(9) . ?
Fe2 N5 2.118(12) . ?
Fe2 N4 2.179(10) . ?
O1 C1 1.333(13) . ?
O2 C33 1.270(18) . ?
O3 C33 1.270(17) . ?
O4 C40 1.260(16) . ?
O5 C40 1.256(16) . ?
N1 C14 1.470(15) . ?
N1 C7 1.478(15) . ?
N1 C8 1.514(17) . ?
N2 C9 1.340(19) . ?
N2 C13 1.34(2) . ?
N3 C19 1.347(19) . ?
N3 C15 1.361(18) . ?
N4 C27 1.464(15) . ?
N4 C20 1.490(15) . ?
N4 C21 1.496(17) . ?
N5 C26 1.33(2) . ?
N5 C22 1.368(18) . ?
N6 C32 1.335(18) . ?
N6 C28 1.344(17) . ?
C1 C2 1.384(17) . ?
C1 C6 1.396(16) . ?
C2 C3 1.409(17) . ?
C2 C7 1.500(17) . ?
C3 C4 1.387(16) . ?
C3 H3A 0.950 . ?
C4 C5 1.409(17) . ?
C4 C4 1.50(2) 3_666 ?
C5 C6 1.382(17) . ?
C5 H5A 0.950 . ?
C6 C20 1.489(17) . ?
C7 H7A 0.990 . ?
C7 H7B 0.990 . ?
C8 C9 1.48(2) . ?
C8 H8A 0.990 . ?
C8 H8B 0.990 . ?
C9 C10 1.37(2) . ?
C10 C11 1.33(3) . ?
C10 H10A 0.950 . ?
C11 C12 1.45(3) . ?
C11 H11A 0.950 . ?
C12 C13 1.37(3) . ?
C12 H12A 0.950 . ?
C13 H13A 0.950 . ?
C14 C15 1.473(19) . ?
C14 H14A 0.990 . ?
C14 H14B 0.990 . ?
C15 C16 1.38(2) . ?
C16 C17 1.37(3) . ?
C16 H16A 0.950 . ?
C17 C18 1.37(3) . ?
C17 H17A 0.950 . ?
C18 C19 1.39(2) . ?
C18 H18A 0.950 . ?
C19 H19A 0.950 . ?
C20 H20A 0.990 . ?
C20 H20B 0.990 . ?
C21 C22 1.49(2) . ?
C21 H21A 0.990 . ?
C21 H21B 0.990 . ?
C22 C23 1.37(2) . ?
C23 C24 1.51(3) . ?
C23 H23A 0.950 . ?
C24 C25 1.36(3) . ?
C24 H24A 0.950 . ?
C25 C26 1.34(3) . ?
C25 H25A 0.950 . ?
C26 H26A 0.950 . ?
C27 C28 1.468(19) . ?
C27 H27A 0.990 . ?
C27 H27B 0.990 . ?
C28 C29 1.41(2) . ?
C29 C30 1.39(2) . ?
C29 H29A 0.950 . ?
C30 C31 1.37(2) . ?
C30 H30A 0.950 . ?
C31 C32 1.37(2) . ?
C31 H31A 0.950 . ?
C32 H32A 0.950 . ?
C33 C34 1.49(2) . ?
C34 C35 1.37(2) . ?
C34 C39 1.38(2) . ?
C35 C36 1.39(3) . ?
C35 H35A 0.950 . ?
C36 C37 1.44(3) . ?
C36 H36A 0.950 . ?
C37 C38 1.34(3) . ?
C37 H37A 0.950 . ?
C38 C39 1.42(2) . ?
C38 H38A 0.950 . ?
C39 H39A 0.950 . ?
C40 C41 1.48(2) . ?
C41 C46 1.338(19) . ?
C41 C42 1.35(2) . ?
C42 C43 1.41(3) . ?
C42 H42A 0.950 . ?
C43 C44 1.34(3) . ?
C43 H43A 0.950 . ?
C44 C45 1.34(3) . ?
C44 H44A 0.950 . ?
C45 C46 1.41(2) . ?
C45 H45A 0.950 . ?
C46 H46A 0.950 . ?
B1 C13A 1.67(2) . ?
B1 C7A 1.67(2) . ?
B1 C19A 1.68(2) . ?
B1 C1A 1.68(2) . ?
C1A C6A 1.388(9) . ?
C1A C2A 1.388(8) . ?
C2A C3A 1.393(9) . ?
C2A H2AA 0.950 . ?
C3A C4A 1.393(9) . ?
C3A H3AA 0.950 . ?
C4A C5A 1.389(9) . ?
C4A H4AA 0.950 . ?
C5A C6A 1.381(9) . ?
C5A H5AA 0.950 . ?
C6A H6AA 0.950 . ?
C7A C8A 1.387(9) . ?
C7A C12A 1.391(9) . ?
C8A C9A 1.387(9) . ?
C8A H8AA 0.950 . ?
C9A C10A 1.381(9) . ?
C9A H9AA 0.950 . ?
C10A C11A 1.394(9) . ?
C10A H10C 0.950 . ?
C11A C12A 1.388(9) . ?
C11A H11C 0.950 . ?
C12A H12C 0.950 . ?
C13A C18A 1.388(9) . ?
C13A C14A 1.391(9) . ?
C14A C15A 1.394(9) . ?
C14A H14D 0.950 . ?
C15A C16A 1.388(9) . ?
C15A H15B 0.950 . ?
C16A C17A 1.392(9) . ?
C16A H16C 0.950 . ?
C17A C18A 1.389(9) . ?
C17A H17C 0.950 . ?
C18A H18C 0.950 . ?
C19A C24A 1.389(8) . ?
C19A C20A 1.389(8) . ?
C20A C21A 1.390(9) . ?
C20A H20D 0.950 . ?
C21A C22A 1.383(9) . ?
C21A H21D 0.950 . ?
C22A C23A 1.386(9) . ?
C22A H22B 0.950 . ?
C23A C24A 1.388(9) . ?
C23A H23C 0.950 . ?
C24A H24C 0.950 . ?
B2 C13B 1.67(2) . ?
B2 C7B 1.67(2) . ?
B2 C19B 1.68(2) . ?
B2 C1B 1.69(2) . ?
C1B C2B 1.390 . ?
C1B C6B 1.390 . ?
C2B C3B 1.390 . ?
C2B H2BA 0.950 . ?
C3B C4B 1.390 . ?
C3B H3BA 0.950 . ?
C4B C5B 1.390 . ?
C4B H4BA 0.950 . ?
C5B C6B 1.390 . ?
C5B H5BA 0.950 . ?
C6B H6BA 0.950 . ?
C7B C8B 1.390 . ?
C7B C12B 1.390 . ?
C8B C9B 1.390 . ?
C8B H8BA 0.950 . ?
C9B C10B 1.390 . ?
C9B H9BA 0.950 . ?
C10B C11B 1.390 . ?
C10B H10B 0.950 . ?
C11B C12B 1.390 . ?
C11B H11B 0.950 . ?
C12B H12B 0.950 . ?
C13B C14B 1.390 . ?
C13B C18B 1.390 . ?
C14B C15B 1.390 . ?
C14B H14C 0.950 . ?
C15B C16B 1.390 . ?
C15B H15A 0.950 . ?
C16B C17B 1.390 . ?
C16B H16B 0.950 . ?
C17B C18B 1.390 . ?
C17B H17B 0.950 . ?
C18B H18B 0.950 . ?
C19B C20B 1.390 . ?
C19B C24B 1.390 . ?
C20B C21B 1.390 . ?
C20B H20C 0.950 . ?
C21B C22B 1.390 . ?
C21B H21C 0.950 . ?
C22B C23B 1.390 . ?
C22B H22A 0.950 . ?
C23B C24B 1.390 . ?
C23B H23B 0.950 . ?
C24B H24B 0.950 . ?

loop_
_geom_torsion_atom_site_label_1
_geom_torsion_atom_site_label_2
_geom_torsion_atom_site_label_3
_geom_torsion_atom_site_label_4
_geom_torsion
_geom_torsion_site_symmetry_1
_geom_torsion_site_symmetry_2
_geom_torsion_site_symmetry_3
_geom_torsion_site_symmetry_4
_geom_torsion_publ_flag
O4 Fe1 O1 C1 -139.9(9) . . . . ?
O2 Fe1 O1 C1 124.1(9) . . . . ?
N2 Fe1 O1 C1 -46.8(10) . . . . ?
N3 Fe1 O1 C1 54.9(19) . . . . ?
N1 Fe1 O1 C1 32.3(9) . . . . ?
O4 Fe1 O1 Fe2 38.0(5) . . . . ?
O2 Fe1 O1 Fe2 -58.1(4) . . . . ?
N2 Fe1 O1 Fe2 131.1(5) . . . . ?
N3 Fe1 O1 Fe2 -127.3(15) . . . . ?
N1 Fe1 O1 Fe2 -149.8(4) . . . . ?
O3 Fe2 O1 C1 -143.5(9) . . . . ?
N6 Fe2 O1 C1 -49.4(9) . . . . ?
O5 Fe2 O1 C1 122.0(9) . . . . ?
N5 Fe2 O1 C1 74.7(17) . . . . ?
N4 Fe2 O1 C1 30.4(9) . . . . ?
O3 Fe2 O1 Fe1 38.6(5) . . . . ?
N6 Fe2 O1 Fe1 132.7(5) . . . . ?
O5 Fe2 O1 Fe1 -55.9(4) . . . . ?
N5 Fe2 O1 Fe1 -103.3(14) . . . . ?
N4 Fe2 O1 Fe1 -147.5(4) . . . . ?
O4 Fe1 O2 C33 -44.9(11) . . . . ?
O1 Fe1 O2 C33 57.3(11) . . . . ?
N3 Fe1 O2 C33 -137.3(11) . . . . ?
N1 Fe1 O2 C33 145.9(11) . . . . ?
O1 Fe2 O3 C33 10.8(12) . . . . ?
N6 Fe2 O3 C33 -81.7(12) . . . . ?
O5 Fe2 O3 C33 99.0(11) . . . . ?
N5 Fe2 O3 C33 -179.6(11) . . . . ?
N4 Fe2 O3 C33 -132(2) . . . . ?
O1 Fe1 O4 C40 4.5(13) . . . . ?
O2 Fe1 O4 C40 96.1(13) . . . . ?
N2 Fe1 O4 C40 -88.7(13) . . . . ?
N3 Fe1 O4 C40 -179.4(13) . . . . ?
N1 Fe1 O4 C40 -139.1(16) . . . . ?
O3 Fe2 O5 C40 -33.3(12) . . . . ?
O1 Fe2 O5 C40 65.1(12) . . . . ?
N5 Fe2 O5 C40 -127.4(13) . . . . ?
N4 Fe2 O5 C40 154.6(12) . . . . ?
O4 Fe1 N1 C14 -76(2) . . . . ?
O1 Fe1 N1 C14 139.4(8) . . . . ?
O2 Fe1 N1 C14 49.1(8) . . . . ?
N2 Fe1 N1 C14 -127.7(9) . . . . ?
N3 Fe1 N1 C14 -34.5(8) . . . . ?
O4 Fe1 N1 C7 164.8(15) . . . . ?
O1 Fe1 N1 C7 20.3(8) . . . . ?
O2 Fe1 N1 C7 -70.0(8) . . . . ?
N2 Fe1 N1 C7 113.2(8) . . . . ?
N3 Fe1 N1 C7 -153.6(8) . . . . ?
O4 Fe1 N1 C8 42(2) . . . . ?
O1 Fe1 N1 C8 -102.8(8) . . . . ?
O2 Fe1 N1 C8 166.9(8) . . . . ?
N2 Fe1 N1 C8 -9.9(8) . . . . ?
N3 Fe1 N1 C8 83.3(8) . . . . ?
O4 Fe1 N2 C9 -157.6(12) . . . . ?
O1 Fe1 N2 C9 100.2(11) . . . . ?
N3 Fe1 N2 C9 -64.6(12) . . . . ?
N1 Fe1 N2 C9 12.0(11) . . . . ?
O4 Fe1 N2 C13 13.0(16) . . . . ?
O1 Fe1 N2 C13 -89.2(16) . . . . ?
N3 Fe1 N2 C13 106.1(16) . . . . ?
N1 Fe1 N2 C13 -177.3(16) . . . . ?
O4 Fe1 N3 C19 12.4(15) . . . . ?
O1 Fe1 N3 C19 178.0(15) . . . . ?
O2 Fe1 N3 C19 108.0(15) . . . . ?
N2 Fe1 N3 C19 -80.0(15) . . . . ?
N1 Fe1 N3 C19 -158.8(16) . . . . ?
O4 Fe1 N3 C15 -170.9(11) . . . . ?
O1 Fe1 N3 C15 -5(2) . . . . ?
O2 Fe1 N3 C15 -75.3(11) . . . . ?
N2 Fe1 N3 C15 96.7(12) . . . . ?
N1 Fe1 N3 C15 17.9(11) . . . . ?
O3 Fe2 N4 C27 40(3) . . . . ?
O1 Fe2 N4 C27 -103.5(8) . . . . ?
N6 Fe2 N4 C27 -11.6(8) . . . . ?
O5 Fe2 N4 C27 169.0(8) . . . . ?
N5 Fe2 N4 C27 88.4(9) . . . . ?
O3 Fe2 N4 C20 164(2) . . . . ?
O1 Fe2 N4 C20 20.1(8) . . . . ?
N6 Fe2 N4 C20 112.1(8) . . . . ?
O5 Fe2 N4 C20 -67.3(8) . . . . ?
N5 Fe2 N4 C20 -148.0(8) . . . . ?
O3 Fe2 N4 C21 -78(2) . . . . ?
O1 Fe2 N4 C21 138.7(8) . . . . ?
N6 Fe2 N4 C21 -129.3(9) . . . . ?
O5 Fe2 N4 C21 51.2(8) . . . . ?
N5 Fe2 N4 C21 -29.4(8) . . . . ?
O3 Fe2 N5 C26 0.8(12) . . . . ?
O1 Fe2 N5 C26 143.0(14) . . . . ?
N6 Fe2 N5 C26 -93.6(12) . . . . ?
O5 Fe2 N5 C26 95.0(12) . . . . ?
N4 Fe2 N5 C26 -171.5(12) . . . . ?
O3 Fe2 N5 C22 -167.9(10) . . . . ?
O1 Fe2 N5 C22 -26(2) . . . . ?
N6 Fe2 N5 C22 97.7(10) . . . . ?
O5 Fe2 N5 C22 -73.7(10) . . . . ?
N4 Fe2 N5 C22 19.8(10) . . . . ?
O3 Fe2 N6 C32 14.7(13) . . . . ?
O1 Fe2 N6 C32 -84.0(13) . . . . ?
N5 Fe2 N6 C32 110.0(14) . . . . ?
N4 Fe2 N6 C32 -173.2(14) . . . . ?
O3 Fe2 N6 C28 -167.0(10) . . . . ?
O1 Fe2 N6 C28 94.2(9) . . . . ?
N5 Fe2 N6 C28 -71.8(10) . . . . ?
N4 Fe2 N6 C28 5.0(9) . . . . ?
Fe1 O1 C1 C2 -46.3(14) . . . . ?
Fe2 O1 C1 C2 136.1(10) . . . . ?
Fe1 O1 C1 C6 132.9(10) . . . . ?
Fe2 O1 C1 C6 -44.7(14) . . . . ?
O1 C1 C2 C3 178.6(11) . . . . ?
C6 C1 C2 C3 -0.6(18) . . . . ?
O1 C1 C2 C7 -2.3(18) . . . . ?
C6 C1 C2 C7 178.4(11) . . . . ?
C1 C2 C3 C4 0.5(19) . . . . ?
C7 C2 C3 C4 -178.5(12) . . . . ?
C2 C3 C4 C5 0.0(18) . . . . ?
C2 C3 C4 C4 -178.2(14) . . . 3_666 ?
C3 C4 C5 C6 -0.4(19) . . . . ?
C4 C4 C5 C6 177.7(14) 3_666 . . . ?
C4 C5 C6 C1 0.3(19) . . . . ?
C4 C5 C6 C20 -177.3(12) . . . . ?
O1 C1 C6 C5 -179.0(11) . . . . ?
C2 C1 C6 C5 0.2(18) . . . . ?
O1 C1 C6 C20 -1.3(18) . . . . ?
C2 C1 C6 C20 177.9(11) . . . . ?
C14 N1 C7 C2 -175.9(11) . . . . ?
C8 N1 C7 C2 59.5(15) . . . . ?
Fe1 N1 C7 C2 -62.6(12) . . . . ?
C1 C2 C7 N1 61.9(16) . . . . ?
C3 C2 C7 N1 -119.1(13) . . . . ?
C14 N1 C8 C9 119.8(13) . . . . ?
C7 N1 C8 C9 -115.0(13) . . . . ?
Fe1 N1 C8 C9 7.4(13) . . . . ?
C13 N2 C9 C10 0(3) . . . . ?
Fe1 N2 C9 C10 170.8(17) . . . . ?
C13 N2 C9 C8 177.3(16) . . . . ?
Fe1 N2 C9 C8 -11.6(18) . . . . ?
N1 C8 C9 N2 2.2(19) . . . . ?
N1 C8 C9 C10 -180.0(17) . . . . ?
N2 C9 C10 C11 6(4) . . . . ?
C8 C9 C10 C11 -172(3) . . . . ?
C9 C10 C11 C12 -9(5) . . . . ?
C10 C11 C12 C13 7(5) . . . . ?
C9 N2 C13 C12 -2(3) . . . . ?
Fe1 N2 C13 C12 -173(2) . . . . ?
C11 C12 C13 N2 -1(4) . . . . ?
C7 N1 C14 C15 166.8(12) . . . . ?
C8 N1 C14 C15 -68.2(15) . . . . ?
Fe1 N1 C14 C15 48.8(13) . . . . ?
C19 N3 C15 C16 -2(3) . . . . ?
Fe1 N3 C15 C16 -178.9(15) . . . . ?
C19 N3 C15 C14 -178.8(16) . . . . ?
Fe1 N3 C15 C14 4.4(17) . . . . ?
N1 C14 C15 N3 -37.7(18) . . . . ?
N1 C14 C15 C16 145.7(18) . . . . ?
N3 C15 C16 C17 5(3) . . . . ?
C14 C15 C16 C17 -178(2) . . . . ?
C15 C16 C17 C18 -8(5) . . . . ?
C16 C17 C18 C19 7(5) . . . . ?
C15 N3 C19 C18 1(3) . . . . ?
Fe1 N3 C19 C18 177.6(19) . . . . ?
C17 C18 C19 N3 -4(4) . . . . ?
C5 C6 C20 N4 -120.5(13) . . . . ?
C1 C6 C20 N4 61.8(15) . . . . ?
C27 N4 C20 C6 59.8(14) . . . . ?
C21 N4 C20 C6 -177.8(10) . . . . ?
Fe2 N4 C20 C6 -63.0(11) . . . . ?
C27 N4 C21 C22 -80.1(14) . . . . ?
C20 N4 C21 C22 156.5(11) . . . . ?
Fe2 N4 C21 C22 38.0(13) . . . . ?
C26 N5 C22 C23 5(2) . . . . ?
Fe2 N5 C22 C23 174.8(12) . . . . ?
C26 N5 C22 C21 -173.2(13) . . . . ?
Fe2 N5 C22 C21 -3.8(16) . . . . ?
N4 C21 C22 N5 -24.4(18) . . . . ?
N4 C21 C22 C23 156.9(14) . . . . ?
N5 C22 C23 C24 -4(2) . . . . ?
C21 C22 C23 C24 174.9(14) . . . . ?
C22 C23 C24 C25 1(3) . . . . ?
C23 C24 C25 C26 0(3) . . . . ?
C22 N5 C26 C25 -5(2) . . . . ?
Fe2 N5 C26 C25 -173.2(15) . . . . ?
C24 C25 C26 N5 2(3) . . . . ?
C20 N4 C27 C28 -106.7(13) . . . . ?
C21 N4 C27 C28 130.6(12) . . . . ?
Fe2 N4 C27 C28 16.2(13) . . . . ?
C32 N6 C28 C29 0(2) . . . . ?
Fe2 N6 C28 C29 -178.0(11) . . . . ?
C32 N6 C28 C27 -178.6(14) . . . . ?
Fe2 N6 C28 C27 3.0(16) . . . . ?
N4 C27 C28 N6 -13.5(18) . . . . ?
N4 C27 C28 C29 167.4(13) . . . . ?
N6 C28 C29 C30 0(2) . . . . ?
C27 C28 C29 C30 179.2(15) . . . . ?
C28 C29 C30 C31 -2(3) . . . . ?
C29 C30 C31 C32 3(3) . . . . ?
C28 N6 C32 C31 1(3) . . . . ?
Fe2 N6 C32 C31 178.7(15) . . . . ?
C30 C31 C32 N6 -2(3) . . . . ?
Fe1 O2 C33 O3 -14.4(19) . . . . ?
Fe1 O2 C33 C34 164.9(8) . . . . ?
Fe2 O3 C33 O2 -27.1(19) . . . . ?
Fe2 O3 C33 C34 153.6(9) . . . . ?
O2 C33 C34 C35 -170.4(14) . . . . ?
O3 C33 C34 C35 9(2) . . . . ?
O2 C33 C34 C39 6.8(19) . . . . ?
O3 C33 C34 C39 -173.9(13) . . . . ?
C39 C34 C35 C36 3(3) . . . . ?
C33 C34 C35 C36 180.0(16) . . . . ?
C34 C35 C36 C37 1(3) . . . . ?
C35 C36 C37 C38 -2(4) . . . . ?
C36 C37 C38 C39 -1(3) . . . . ?
C35 C34 C39 C38 -6(3) . . . . ?
C33 C34 C39 C38 177.1(14) . . . . ?
C37 C38 C39 C34 5(3) . . . . ?
Fe2 O5 C40 O4 -33(2) . . . . ?
Fe2 O5 C40 C41 148.2(10) . . . . ?
Fe1 O4 C40 O5 -11(2) . . . . ?
Fe1 O4 C40 C41 168.3(9) . . . . ?
O5 C40 C41 C46 -179.7(15) . . . . ?
O4 C40 C41 C46 1(2) . . . . ?
O5 C40 C41 C42 -6(2) . . . . ?
O4 C40 C41 C42 175.2(18) . . . . ?
C46 C41 C42 C43 -6(4) . . . . ?
C40 C41 C42 C43 179(2) . . . . ?
C41 C42 C43 C44 2(5) . . . . ?
C42 C43 C44 C45 2(5) . . . . ?
C43 C44 C45 C46 -2(5) . . . . ?
C42 C41 C46 C45 6(3) . . . . ?
C40 C41 C46 C45 -179.7(17) . . . . ?
C44 C45 C46 C41 -2(4) . . . . ?
C13A B1 C1A C6A -41.8(17) . . . . ?
C7A B1 C1A C6A 79.8(16) . . . . ?
C19A B1 C1A C6A -160.2(12) . . . . ?
C13A B1 C1A C2A 143.7(14) . . . . ?
C7A B1 C1A C2A -94.8(16) . . . . ?
C19A B1 C1A C2A 25.2(17) . . . . ?
C6A C1A C2A C3A 0(2) . . . . ?
B1 C1A C2A C3A 174.2(14) . . . . ?
C1A C2A C3A C4A 0(3) . . . . ?
C2A C3A C4A C5A 2(3) . . . . ?
C3A C4A C5A C6A -2(3) . . . . ?
C4A C5A C6A C1A 1(3) . . . . ?
C2A C1A C6A C5A 0(2) . . . . ?
B1 C1A C6A C5A -174.9(15) . . . . ?
C13A B1 C7A C8A 92.3(15) . . . . ?
C19A B1 C7A C8A -147.2(13) . . . . ?
C1A B1 C7A C8A -30.4(17) . . . . ?
C13A B1 C7A C12A -84.7(17) . . . . ?
C19A B1 C7A C12A 35.8(18) . . . . ?
C1A B1 C7A C12A 152.6(13) . . . . ?
C12A C7A C8A C9A 1(2) . . . . ?
B1 C7A C8A C9A -176.6(14) . . . . ?
C7A C8A C9A C10A -2(3) . . . . ?
C8A C9A C10A C11A 1(3) . . . . ?
C9A C10A C11A C12A 1(3) . . . . ?
C10A C11A C12A C7A -3(3) . . . . ?
C8A C7A C12A C11A 2(2) . . . . ?
B1 C7A C12A C11A 178.9(15) . . . . ?
C7A B1 C13A C18A -152.7(14) . . . . ?
C19A B1 C13A C18A 85.6(18) . . . . ?
C1A B1 C13A C18A -30.8(19) . . . . ?
C7A B1 C13A C14A 28.7(18) . . . . ?
C19A B1 C13A C14A -93.0(16) . . . . ?
C1A B1 C13A C14A 150.5(14) . . . . ?
C18A C13A C14A C15A -3(3) . . . . ?
B1 C13A C14A C15A 176.0(14) . . . . ?
C13A C14A C15A C16A 2(3) . . . . ?
C14A C15A C16A C17A -2(3) . . . . ?
C15A C16A C17A C18A 1(3) . . . . ?
C14A C13A C18A C17A 3(3) . . . . ?
B1 C13A C18A C17A -176.1(16) . . . . ?
C16A C17A C18A C13A -2(3) . . . . ?
C13A B1 C19A C24A 155.2(13) . . . . ?
C7A B1 C19A C24A 34.5(18) . . . . ?
C1A B1 C19A C24A -84.8(16) . . . . ?
C13A B1 C19A C20A -22(2) . . . . ?
C7A B1 C19A C20A -142.7(13) . . . . ?
C1A B1 C19A C20A 98.0(15) . . . . ?
C24A C19A C20A C21A 2(2) . . . . ?
B1 C19A C20A C21A 179.5(14) . . . . ?
C19A C20A C21A C22A -2(2) . . . . ?
C20A C21A C22A C23A 0(2) . . . . ?
C21A C22A C23A C24A 0(2) . . . . ?
C22A C23A C24A C19A 1(2) . . . . ?
C20A C19A C24A C23A -2(2) . . . . ?
B1 C19A C24A C23A -179.1(14) . . . . ?
C13B B2 C1B C2B 117(2) . . . . ?
C7B B2 C1B C2B -3(3) . . . . ?
C19B B2 C1B C2B -124(2) . . . . ?
C13B B2 C1B C6B -75(2) . . . . ?
C7B B2 C1B C6B 164(2) . . . . ?
C19B B2 C1B C6B 44(2) . . . . ?
C6B C1B C2B C3B 0.0 . . . . ?
B2 C1B C2B C3B 167(2) . . . . ?
C1B C2B C3B C4B 0.0 . . . . ?
C2B C3B C4B C5B 0.0 . . . . ?
C3B C4B C5B C6B 0.0 . . . . ?
C4B C5B C6B C1B 0.0 . . . . ?
C2B C1B C6B C5B 0.0 . . . . ?
B2 C1B C6B C5B -168(2) . . . . ?
C13B B2 C7B C8B 17(2) . . . . ?
C19B B2 C7B C8B -107(2) . . . . ?
C1B B2 C7B C8B 139(2) . . . . ?
C13B B2 C7B C12B -154.6(19) . . . . ?
C19B B2 C7B C12B 81(2) . . . . ?
C1B B2 C7B C12B -33(3) . . . . ?
C12B C7B C8B C9B 0.0 . . . . ?
B2 C7B C8B C9B -172(2) . . . . ?
C7B C8B C9B C10B 0.0 . . . . ?
C8B C9B C10B C11B 0.0 . . . . ?
C9B C10B C11B C12B 0.0 . . . . ?
C10B C11B C12B C7B 0.0 . . . . ?
C8B C7B C12B C11B 0.0 . . . . ?
B2 C7B C12B C11B 172(3) . . . . ?
C7B B2 C13B C14B -81(2) . . . . ?
C19B B2 C13B C14B 44(3) . . . . ?
C1B B2 C13B C14B 158.2(18) . . . . ?
C7B B2 C13B C18B 104(2) . . . . ?
C19B B2 C13B C18B -131(2) . . . . ?
C1B B2 C13B C18B -17(2) . . . . ?
C18B C13B C14B C15B 0.0 . . . . ?
B2 C13B C14B C15B -176(2) . . . . ?
C13B C14B C15B C16B 0.0 . . . . ?
C14B C15B C16B C17B 0.0 . . . . ?
C15B C16B C17B C18B 0.0 . . . . ?
C16B C17B C18B C13B 0.0 . . . . ?
C14B C13B C18B C17B 0.0 . . . . ?
B2 C13B C18B C17B 175(2) . . . . ?
C13B B2 C19B C20B -147(2) . . . . ?
C7B B2 C19B C20B -24(2) . . . . ?
C1B B2 C19B C20B 94(2) . . . . ?
C13B B2 C19B C24B 40(3) . . . . ?
C7B B2 C19B C24B 162.5(17) . . . . ?
C1B B2 C19B C24B -79(2) . . . . ?
C24B C19B C20B C21B 0.0 . . . . ?
B2 C19B C20B C21B -173(2) . . . . ?
C19B C20B C21B C22B 0.0 . . . . ?
C20B C21B C22B C23B 0.0 . . . . ?
C21B C22B C23B C24B 0.0 . . . . ?
C22B C23B C24B C19B 0.0 . . . . ?
C20B C19B C24B C23B 0.0 . . . . ?
B2 C19B C24B C23B 173(2) . . . . ?
